data_4133872
loop_
_publ_author_name
'Duecker, Fenja L.'
'Heinze, Robert C.'
'Heretsch, Philipp'

_publ_section_title
;
 Synthesis of Swinhoeisterol A, Dankasterone A and B, and Periconiastone A
 by Radical Framework Reconstruction.
;
_journal_name_full 'Journal of the American Chemical Society'
_journal_paper_doi 10.1021/jacs.9b12899
_journal_year 2019
_chemical_absolute_configuration unk
_chemical_formula_moiety 'C28 H41 I O2'
_chemical_formula_sum 'C28 H41 I O2'
_chemical_formula_weight 536.54
_space_group_crystal_system monoclinic
_space_group_IT_number 4
_space_group_name_Hall 'P 2yb'
_space_group_name_H-M_alt 'P 1 21 1'
_symmetry_Int_Tables_number 4
_audit_creation_date 2019-03-01
_audit_creation_method
;
Olex2 1.2
(compiled May 18 2018 14:05:52 for OlexSys, GUI svn.r5506)
;
_cell_angle_alpha 90
_cell_angle_beta 104.747(5)
_cell_angle_gamma 90
_cell_formula_units_Z 2
_cell_length_a 9.8801(14)
_cell_length_b 11.6963(17)
_cell_length_c 11.5219(17)
_cell_volume 1287.6(3)
_computing_molecular_graphics 'Olex2 (Dolomanov et al., 2009)'
_computing_publication_material 'Olex2 (Dolomanov et al., 2009)'
_computing_structure_refinement 'olex2.refine (Bourhis et al., 2015)'
_diffrn_ambient_temperature 99.96
_diffrn_measured_fraction_theta_full 0.9924
_diffrn_measured_fraction_theta_max 0.9919
_diffrn_radiation_type 'Mo K\a'
_diffrn_radiation_wavelength 0.71073
_diffrn_reflns_av_R_equivalents 0.0440
_diffrn_reflns_av_unetI/netI 0.0322
_diffrn_reflns_limit_h_max 12
_diffrn_reflns_limit_h_min -12
_diffrn_reflns_limit_k_max 15
_diffrn_reflns_limit_k_min -15
_diffrn_reflns_limit_l_max 14
_diffrn_reflns_limit_l_min -14
_diffrn_reflns_number 33879
_diffrn_reflns_theta_full 27.5808
_diffrn_reflns_theta_max 27.58
_diffrn_reflns_theta_min 2.43
_exptl_absorpt_coefficient_mu 1.265
_exptl_crystal_density_diffrn 1.3838
_exptl_crystal_F_000 555.3797
_exptl_crystal_size_max 0.8
_exptl_crystal_size_mid 0.18
_exptl_crystal_size_min 0.03
_refine_diff_density_max 0.7104
_refine_diff_density_min -0.4519
_refine_diff_density_rms 0.0754
_refine_ls_abs_structure_details 'Flack, H. D. (1983). Acta Cryst. A39, 876-881.'
_refine_ls_abs_structure_Flack 0.026(15)
_refine_ls_d_res_high 0.7675
_refine_ls_d_res_low 8.3840
_refine_ls_goodness_of_fit_ref 1.0496
_refine_ls_hydrogen_treatment constr
_refine_ls_matrix_type full
_refine_ls_number_constraints 63
_refine_ls_number_parameters 286
_refine_ls_number_reflns 5901
_refine_ls_number_restraints 1
_refine_ls_restrained_S_all 1.0496
_refine_ls_R_factor_all 0.0277
_refine_ls_R_factor_gt 0.0226
_refine_ls_shift/su_max 0.0200
_refine_ls_shift/su_mean 0.0005
_refine_ls_structure_factor_coef Fsqd
_refine_ls_weighting_details 'w=1/[\s^2^(Fo^2^)+(0.0166P)^2^+0.4887P] where P=(Fo^2^+2Fc^2^)/3'
_refine_ls_weighting_scheme calc
_refine_ls_wR_factor_gt 0.0463
_refine_ls_wR_factor_ref 0.0485
_reflns_Friedel_coverage 0.988
_reflns_limit_h_max 12
_reflns_limit_h_min -12
_reflns_limit_k_max 15
_reflns_limit_k_min -15
_reflns_limit_l_max 14
_reflns_limit_l_min -14
_reflns_number_gt 5454
_reflns_number_total 5901
_reflns_threshold_expression I>=2u(I)
_cod_data_source_file ja9b12899_si_002.cif
_cod_data_source_block FD402_1_c
_cod_original_sg_symbol_Hall ' P 2yb'
_cod_database_code 4133872
_olex2_refinement_description
;
1. Fixed Uiso
 At 1.2 times of:
  All C(H) groups, All C(H,H) groups
 At 1.5 times of:
  All C(H,H,H) groups
2.a Ternary CH refined with riding coordinates:
 C3(H3), C7(H7), C9(H9), C17(H17), C20(H20), C24(H24), C25(H25)
2.b Secondary CH2 refined with riding coordinates:
 C1(H1a,H1b), C2(H2a,H2b), C4(H4a,H4b), C11(H11a,H11b), C12(H12a,H12b),
 C15(H15a,H15b), C16(H16a,H16b)
2.c Aromatic/amide H refined with riding coordinates:
 C22(H22), C23(H23)
2.d Idealised Me refined as rotating group:
 C18(H18a,H18b,H18c), C19(H19a,H19b,H19c), C21(H21a,H21b,H21c), C26(H26a,H26b,
 H26c), C27(H27a,H27b,H27c), C28(H28a,H28b,H28c)
;
_olex2_submission_special_instructions 'No special instructions were received'

loop_
_space_group_symop_id
_space_group_symop_operation_xyz
1 x,y,z
2 -x,y+1/2,-z

loop_
_atom_site_label
_atom_site_type_symbol
_atom_site_fract_x
_atom_site_fract_y
_atom_site_fract_z
_atom_site_U_iso_or_equiv
_atom_site_adp_type
_atom_site_occupancy
_atom_site_refinement_flags_posn
C1 C 0.0472(2) 0.3618(2) 0.3763(2) 0.0264(6) Uani 1.000000 .
H1a H 0.0119(2) 0.3388(2) 0.2913(2) 0.0316(7) Uiso 1.000000 R
H1b H -0.0193(2) 0.4171(2) 0.3963(2) 0.0316(7) Uiso 1.000000 R
C2 C 0.0634(3) 0.2576(2) 0.4582(3) 0.0351(7) Uani 1.000000 .
H2a H -0.0240(3) 0.2429(2) 0.4827(3) 0.0421(8) Uiso 1.000000 R
H2b H 0.0868(3) 0.1889(2) 0.4171(3) 0.0421(8) Uiso 1.000000 R
C3 C 0.1816(3) 0.2872(2) 0.5659(3) 0.0320(6) Uani 1.000000 .
H3 H 0.2345(3) 0.2241(2) 0.6163(3) 0.0384(8) Uiso 1.000000 R
C4 C 0.1791(2) 0.4030(4) 0.62009(19) 0.0305(5) Uani 1.000000 .
H4a H 0.0912(2) 0.4475(4) 0.59554(19) 0.0366(6) Uiso 1.000000 R
H4b H 0.2315(2) 0.4134(4) 0.70490(19) 0.0366(6) Uiso 1.000000 R
C5 C 0.2632(2) 0.3870(2) 0.52824(19) 0.0195(6) Uani 1.000000 .
C6 C 0.4175(2) 0.3881(2) 0.57253(18) 0.0181(5) Uani 1.000000 .
C7 C 0.4934(2) 0.4217(2) 0.47842(18) 0.0147(5) Uani 1.000000 .
H7 H 0.4753(2) 0.5050(2) 0.46219(18) 0.0176(6) Uiso 1.000000 R
C8 C 0.4428(2) 0.35944(17) 0.35675(18) 0.0104(4) Uani 1.000000 .
C9 C 0.2755(2) 0.35092(18) 0.31964(19) 0.0135(4) Uani 1.000000 .
H9 H 0.2513(2) 0.26815(18) 0.32267(19) 0.0162(5) Uiso 1.000000 R
C10 C 0.1952(2) 0.4156(3) 0.39826(18) 0.0167(5) Uani 1.000000 .
C11 C 0.2320(2) 0.3868(2) 0.18724(18) 0.0197(6) Uani 1.000000 .
H11a H 0.2300(2) 0.3200(2) 0.13411(18) 0.0237(7) Uiso 1.000000 R
H11b H 0.1384(2) 0.4230(2) 0.16738(18) 0.0237(7) Uiso 1.000000 R
C12 C 0.3426(2) 0.47132(19) 0.1738(2) 0.0188(5) Uani 1.000000 .
H12a H 0.3413(2) 0.48130(19) 0.0882(2) 0.0226(6) Uiso 1.000000 R
H12b H 0.3271(2) 0.54659(19) 0.2075(2) 0.0226(6) Uiso 1.000000 R
C13 C 0.48309(19) 0.4190(2) 0.24438(17) 0.0131(5) Uani 1.000000 .
C14 C 0.4953(2) 0.23530(17) 0.38709(19) 0.0140(4) Uani 1.000000 .
C15 C 0.5871(2) 0.17489(18) 0.3205(2) 0.0174(5) Uani 1.000000 .
H15a H 0.6649(2) 0.13722(18) 0.3794(2) 0.0209(5) Uiso 1.000000 R
H15b H 0.5317(2) 0.11446(18) 0.2696(2) 0.0209(5) Uiso 1.000000 R
C16 C 0.6477(2) 0.25378(18) 0.2420(2) 0.0148(4) Uani 1.000000 .
H16a H 0.7204(2) 0.30320(18) 0.2930(2) 0.0177(5) Uiso 1.000000 R
H16b H 0.6919(2) 0.20800(18) 0.1894(2) 0.0177(5) Uiso 1.000000 R
C17 C 0.5311(2) 0.32765(17) 0.16573(18) 0.0116(4) Uani 1.000000 .
H17 H 0.4493(2) 0.27526(17) 0.13771(18) 0.0139(5) Uiso 1.000000 R
C18 C 0.5886(2) 0.51811(19) 0.2754(2) 0.0188(5) Uani 1.000000 .
H18a H 0.5623(10) 0.5689(8) 0.3337(11) 0.0282(7) Uiso 1.000000 GR
H18b H 0.6825(4) 0.4874(2) 0.3100(14) 0.0282(7) Uiso 1.000000 GR
H18c H 0.5883(13) 0.5612(9) 0.2024(3) 0.0282(7) Uiso 1.000000 GR
C19 C 0.1838(2) 0.54554(18) 0.3781(2) 0.0180(5) Uani 1.000000 .
H19a H 0.1325(15) 0.56130(18) 0.2950(4) 0.0270(7) Uiso 1.000000 GR
H19b H 0.1337(15) 0.5795(3) 0.4330(10) 0.0270(7) Uiso 1.000000 GR
H19c H 0.2778(2) 0.5786(3) 0.3936(14) 0.0270(7) Uiso 1.000000 GR
C20 C 0.5671(2) 0.37161(17) 0.04988(18) 0.0148(5) Uani 1.000000 .
H20 H 0.4970(2) 0.43159(17) 0.01366(18) 0.0177(6) Uiso 1.000000 R
C21 C 0.5526(2) 0.2733(2) -0.0415(2) 0.0213(5) Uani 1.000000 .
H21a H 0.6171(13) 0.2114(6) -0.0066(6) 0.0319(7) Uiso 1.000000 GR
H21b H 0.4563(5) 0.2445(10) -0.0615(12) 0.0319(7) Uiso 1.000000 GR
H21c H 0.5752(17) 0.3014(4) -0.1144(6) 0.0319(7) Uiso 1.000000 GR
C22 C 0.7104(2) 0.4240(2) 0.07033(18) 0.0156(6) Uani 1.000000 .
H22 H 0.7867(2) 0.3842(2) 0.12099(18) 0.0187(8) Uiso 1.000000 R
C23 C 0.7376(2) 0.52166(19) 0.0228(2) 0.0175(5) Uani 1.000000 .
H23 H 0.6610(2) 0.55993(19) -0.0294(2) 0.0210(5) Uiso 1.000000 R
C24 C 0.8788(2) 0.57737(19) 0.0440(2) 0.0177(5) Uani 1.000000 .
H24 H 0.9483(2) 0.52508(19) 0.0965(2) 0.0213(5) Uiso 1.000000 R
C25 C 0.9229(2) 0.5922(2) -0.0742(2) 0.0196(5) Uani 1.000000 .
H25 H 0.8441(2) 0.6304(2) -0.1333(2) 0.0235(6) Uiso 1.000000 R
C26 C 0.9470(3) 0.4762(2) -0.1251(2) 0.0256(5) Uani 1.000000 .
H26a H 1.0254(11) 0.4376(6) -0.0695(7) 0.0384(8) Uiso 1.000000 GR
H26b H 0.8624(6) 0.4295(5) -0.1359(14) 0.0384(8) Uiso 1.000000 GR
H26c H 0.9689(17) 0.4866(2) -0.2027(7) 0.0384(8) Uiso 1.000000 GR
C27 C 1.0532(3) 0.6664(2) -0.0601(2) 0.0270(6) Uani 1.000000 .
H27a H 1.0318(6) 0.7450(4) -0.0413(17) 0.0405(8) Uiso 1.000000 GR
H27b H 1.1287(7) 0.6362(10) 0.0052(11) 0.0405(8) Uiso 1.000000 GR
H27c H 1.0828(12) 0.6656(13) -0.1351(6) 0.0405(8) Uiso 1.000000 GR
C28 C 0.8777(3) 0.6890(2) 0.1136(2) 0.0235(5) Uani 1.000000 .
H28a H 0.8159(14) 0.7444(5) 0.0622(6) 0.0353(8) Uiso 1.000000 GR
H28b H 0.8437(18) 0.6737(3) 0.1849(9) 0.0353(8) Uiso 1.000000 GR
H28c H 0.9728(4) 0.7201(8) 0.1382(14) 0.0353(8) Uiso 1.000000 GR
I001 I 0.716743(12) 0.403549(7) 0.558952(11) 0.02519(4) Uani 1.000000 .
O1 O 0.47646(18) 0.37143(15) 0.67661(14) 0.0326(5) Uani 1.000000 .
O2 O 0.45921(17) 0.18675(13) 0.46708(15) 0.0218(4) Uani 1.000000 .

loop_
_atom_site_aniso_label
_atom_site_aniso_U_11
_atom_site_aniso_U_22
_atom_site_aniso_U_33
_atom_site_aniso_U_12
_atom_site_aniso_U_13
_atom_site_aniso_U_23
C1 0.0129(10) 0.0286(14) 0.0396(14) -0.0011(9) 0.0105(10) -0.0025(11)
C2 0.0271(14) 0.0280(15) 0.0587(19) -0.0064(11) 0.0264(13) 0.0009(14)
C3 0.0339(14) 0.0278(14) 0.0439(17) 0.0063(11) 0.0274(13) 0.0153(13)
C4 0.0322(11) 0.0382(12) 0.0289(11) 0.010(2) 0.0222(9) 0.004(2)
C5 0.0208(9) 0.0214(18) 0.0200(10) 0.0042(10) 0.0119(8) 0.0017(11)
C6 0.0248(9) 0.0161(15) 0.0144(9) 0.0058(10) 0.0068(7) 0.0005(10)
C7 0.0115(8) 0.0174(16) 0.0141(9) 0.0008(9) 0.0013(7) 0.0012(9)
C8 0.0090(9) 0.0103(9) 0.0114(9) -0.0001(7) 0.0019(7) -0.0000(8)
C9 0.0098(9) 0.0123(10) 0.0179(10) 0.0004(8) 0.0025(8) -0.0009(9)
C10 0.0138(8) 0.0179(13) 0.0190(9) 0.0010(11) 0.0054(7) -0.0033(12)
C11 0.0149(8) 0.0271(18) 0.0148(9) 0.0039(10) -0.0006(7) -0.0021(11)
C12 0.0216(11) 0.0208(13) 0.0146(11) 0.0113(9) 0.0057(9) 0.0046(9)
C13 0.0129(8) 0.0137(15) 0.0117(8) 0.0024(9) 0.0015(6) 0.0005(10)
C14 0.0142(10) 0.0113(11) 0.0163(11) 0.0003(8) 0.0036(8) 0.0003(9)
C15 0.0220(11) 0.0129(11) 0.0190(11) 0.0065(9) 0.0085(9) 0.0035(9)
C16 0.0157(10) 0.0146(11) 0.0149(11) 0.0029(9) 0.0056(9) 0.0017(9)
C17 0.0126(9) 0.0116(10) 0.0109(10) 0.0013(8) 0.0035(8) 0.0023(8)
C18 0.0244(12) 0.0159(12) 0.0197(12) -0.0047(10) 0.0121(10) -0.0013(10)
C19 0.0195(11) 0.0160(11) 0.0183(11) 0.0059(9) 0.0043(9) 0.0008(9)
C20 0.0155(9) 0.0185(13) 0.0121(9) 0.0005(7) 0.0066(8) 0.0016(8)
C21 0.0231(12) 0.0273(13) 0.0140(11) -0.0037(10) 0.0058(9) -0.0027(10)
C22 0.0155(8) 0.019(2) 0.0132(9) 0.0019(9) 0.0046(7) 0.0022(9)
C23 0.0163(10) 0.0196(12) 0.0167(11) 0.0012(9) 0.0045(8) 0.0041(9)
C24 0.0161(10) 0.0162(12) 0.0203(12) -0.0002(9) 0.0038(9) 0.0047(9)
C25 0.0166(10) 0.0236(13) 0.0180(11) 0.0007(9) 0.0032(9) 0.0070(10)
C26 0.0268(13) 0.0330(15) 0.0190(12) -0.0012(11) 0.0095(10) -0.0004(11)
C27 0.0218(12) 0.0285(15) 0.0331(14) -0.0023(11) 0.0114(11) 0.0077(12)
C28 0.0255(12) 0.0202(13) 0.0256(13) -0.0006(10) 0.0079(10) 0.0024(10)
I001 0.01696(6) 0.03387(8) 0.01949(6) 0.00191(10) -0.00497(4) -0.00212(11)
O1 0.0361(9) 0.0494(15) 0.0130(7) 0.0123(8) 0.0073(7) 0.0080(8)
O2 0.0294(9) 0.0147(8) 0.0267(9) 0.0054(7) 0.0171(7) 0.0077(7)

loop_
_atom_type_symbol
_atom_type_scat_dispersion_real
_atom_type_scat_dispersion_imag
_atom_type_scat_Cromer_Mann_a1
_atom_type_scat_Cromer_Mann_a2
_atom_type_scat_Cromer_Mann_a3
_atom_type_scat_Cromer_Mann_a4
_atom_type_scat_Cromer_Mann_b1
_atom_type_scat_Cromer_Mann_b2
_atom_type_scat_Cromer_Mann_b3
_atom_type_scat_Cromer_Mann_b4
_atom_type_scat_Cromer_Mann_c
_atom_type_scat_source
_atom_type_scat_dispersion_source
I -0.41187 1.83264 20.14720 18.99490 7.51380 2.27350 4.34700 0.38140 27.76600 66.87760 4.07119989395 'International Tables Volume C Table 6.1.1.4 (pp. 500-502)' 'Henke, Gullikson and Davis, At. Data and Nucl. Data Tables, 1993, 54, 2'
H 0.00000 0.00000 0.49300 0.32291 0.14019 0.04081 10.51090 26.12570 3.14236 57.79970 0.0030380000826 'International Tables Volume C Table 6.1.1.4 (pp. 500-502)' 'Henke, Gullikson and Davis, At. Data and Nucl. Data Tables, 1993, 54, 2'
C 0.00347 0.00161 2.31000 1.02000 1.58860 0.86500 20.84390 10.20750 0.56870 51.65120 0.215599998832 'International Tables Volume C Table 6.1.1.4 (pp. 500-502)' 'Henke, Gullikson and Davis, At. Data and Nucl. Data Tables, 1993, 54, 2'
O 0.01158 0.00611 3.04850 2.28680 1.54630 0.86700 13.27710 5.70110 0.32390 32.90890 0.250800013542 'International Tables Volume C Table 6.1.1.4 (pp. 500-502)' 'Henke, Gullikson and Davis, At. Data and Nucl. Data Tables, 1993, 54, 2'

loop_
_geom_angle_atom_site_label_1
_geom_angle_atom_site_label_2
_geom_angle_atom_site_label_3
_geom_angle
H1b C1 H1a 108.7
C2 C1 H1a 110.52(15)
C2 C1 H1b 110.52(14)
C10 C1 H1a 110.52(13)
C10 C1 H1b 110.52(14)
C10 C1 C2 106.1(2)
H2a C2 C1 110.69(13)
H2b C2 C1 110.69(15)
H2b C2 H2a 108.8
C3 C2 C1 105.3(2)
C3 C2 H2a 110.69(14)
C3 C2 H2b 110.69(15)
H3 C3 C2 119.22(15)
C4 C3 C2 117.3(2)
C4 C3 H3 119.22(15)
C5 C3 C2 106.9(2)
C5 C3 H3 119.22(14)
C5 C3 C4 59.78(17)
H4a C4 C3 117.60(14)
H4b C4 C3 117.60(15)
H4b C4 H4a 114.7
C5 C4 C3 61.69(17)
C5 C4 H4a 117.60(14)
C5 C4 H4b 117.60(12)
C4 C5 C3 58.5(2)
C6 C5 C3 118.4(2)
C6 C5 C4 117.27(19)
C10 C5 C3 108.3(2)
C10 C5 C4 118.65(18)
C10 C5 C6 119.85(17)
C7 C6 C5 114.13(17)
O1 C6 C5 122.37(19)
O1 C6 C7 123.31(19)
H7 C7 C6 106.76(14)
C8 C7 C6 114.93(18)
C8 C7 H7 106.76(12)
I001 C7 C6 107.58(13)
I001 C7 H7 106.76(7)
I001 C7 C8 113.55(13)
C9 C8 C7 110.17(16)
C13 C8 C7 115.94(17)
C13 C8 C9 105.21(15)
C14 C8 C7 102.95(16)
C14 C8 C9 105.35(16)
C14 C8 C13 116.77(17)
H9 C9 C8 106.90(11)
C10 C9 C8 117.50(17)
C10 C9 H9 106.90(13)
C11 C9 C8 104.88(16)
C11 C9 H9 106.90(13)
C11 C9 C10 113.16(18)
C5 C10 C1 103.48(19)
C9 C10 C1 108.0(2)
C9 C10 C5 107.85(19)
C19 C10 C1 110.27(18)
C19 C10 C5 111.4(2)
C19 C10 C9 115.14(19)
H11a C11 C9 110.80(13)
H11b C11 C9 110.80(11)
H11b C11 H11a 108.9
C12 C11 C9 104.76(17)
C12 C11 H11a 110.80(12)
C12 C11 H11b 110.80(12)
H12a C12 C11 110.69(12)
H12b C12 C11 110.69(13)
H12b C12 H12a 108.8
C13 C12 C11 105.26(18)
C13 C12 H12a 110.69(11)
C13 C12 H12b 110.69(13)
C12 C13 C8 102.85(15)
C17 C13 C8 110.30(19)
C17 C13 C12 109.40(16)
C18 C13 C8 115.56(17)
C18 C13 C12 106.8(2)
C18 C13 C17 111.40(16)
C15 C14 C8 122.32(18)
O2 C14 C8 117.67(18)
O2 C14 C15 120.00(19)
H15a C15 C14 108.87(12)
H15b C15 C14 108.87(12)
H15b C15 H15a 107.7
C16 C15 C14 113.50(18)
C16 C15 H15a 108.87(12)
C16 C15 H15b 108.87(12)
H16a C16 C15 109.79(12)
H16b C16 C15 109.79(12)
H16b C16 H16a 108.2
C17 C16 C15 109.42(17)
C17 C16 H16a 109.79(11)
C17 C16 H16b 109.79(11)
C16 C17 C13 110.58(17)
H17 C17 C13 105.59(11)
H17 C17 C16 105.59(11)
C20 C17 C13 116.41(17)
C20 C17 C16 112.16(16)
C20 C17 H17 105.59(11)
H18a C18 C13 109.5
H18b C18 C13 109.5
H18b C18 H18a 109.5
H18c C18 C13 109.5
H18c C18 H18a 109.5
H18c C18 H18b 109.5
H19a C19 C10 109.5
H19b C19 C10 109.5
H19b C19 H19a 109.5
H19c C19 C10 109.5
H19c C19 H19a 109.5
H19c C19 H19b 109.5
H20 C20 C17 107.71(10)
C21 C20 C17 109.75(17)
C21 C20 H20 107.71(12)
C22 C20 C17 114.36(17)
C22 C20 H20 107.71(12)
C22 C20 C21 109.35(17)
H21a C21 C20 109.5
H21b C21 C20 109.5
H21b C21 H21a 109.5
H21c C21 C20 109.5
H21c C21 H21a 109.5
H21c C21 H21b 109.5
H22 C22 C20 117.67(12)
C23 C22 C20 124.67(19)
C23 C22 H22 117.67(13)
H23 C23 C22 117.09(13)
C24 C23 C22 125.8(2)
C24 C23 H23 117.09(12)
H24 C24 C23 107.40(12)
C25 C24 C23 111.39(19)
C25 C24 H24 107.40(12)
C28 C24 C23 108.90(19)
C28 C24 H24 107.40(13)
C28 C24 C25 114.05(19)
H25 C25 C24 107.88(12)
C26 C25 C24 110.34(19)
C26 C25 H25 107.88(13)
C27 C25 C24 113.0(2)
C27 C25 H25 107.88(13)
C27 C25 C26 109.7(2)
H26a C26 C25 109.5
H26b C26 C25 109.5
H26b C26 H26a 109.5
H26c C26 C25 109.5
H26c C26 H26a 109.5
H26c C26 H26b 109.5
H27a C27 C25 109.5
H27b C27 C25 109.5
H27b C27 H27a 109.5
H27c C27 C25 109.5
H27c C27 H27a 109.5
H27c C27 H27b 109.5
H28a C28 C24 109.5
H28b C28 C24 109.5
H28b C28 H28a 109.5
H28c C28 C24 109.5
H28c C28 H28a 109.5
H28c C28 H28b 109.5

loop_
_geom_bond_atom_site_label_1
_geom_bond_atom_site_label_2
_geom_bond_distance
C1 H1a 0.9900
C1 H1b 0.9900
C1 C2 1.524(4)
C1 C10 1.553(3)
C2 H2a 0.9900
C2 H2b 0.9900
C2 C3 1.512(4)
C3 H3 1.0000
C3 C4 1.495(5)
C3 C5 1.543(4)
C4 H4a 0.9900
C4 H4b 0.9900
C4 C5 1.514(3)
C5 C6 1.479(3)
C5 C10 1.515(3)
C6 C7 1.519(3)
C6 O1 1.208(3)
C7 H7 1.0000
C7 C8 1.545(3)
C7 I001 2.1757(19)
C8 C9 1.602(3)
C8 C13 1.607(3)
C8 C14 1.551(3)
C9 H9 1.0000
C9 C10 1.545(3)
C9 C11 1.534(3)
C10 C19 1.537(4)
C11 H11a 0.9900
C11 H11b 0.9900
C11 C12 1.510(3)
C12 H12a 0.9900
C12 H12b 0.9900
C12 C13 1.545(3)
C13 C17 1.551(3)
C13 C18 1.539(3)
C14 C15 1.505(3)
C14 O2 1.211(3)
C15 H15a 0.9900
C15 H15b 0.9900
C15 C16 1.518(3)
C16 H16a 0.9900
C16 H16b 0.9900
C16 C17 1.527(3)
C17 H17 1.0000
C17 C20 1.554(3)
C18 H18a 0.9800
C18 H18b 0.9800
C18 H18c 0.9800
C19 H19a 0.9800
C19 H19b 0.9800
C19 H19c 0.9800
C20 H20 1.0000
C20 C21 1.541(3)
C20 C22 1.505(3)
C21 H21a 0.9800
C21 H21b 0.9800
C21 H21c 0.9800
C22 H22 0.9500
C22 C23 1.324(3)
C23 H23 0.9500
C23 C24 1.503(3)
C24 H24 1.0000
C24 C25 1.541(3)
C24 C28 1.534(3)
C25 H25 1.0000
C25 C26 1.521(3)
C25 C27 1.527(3)
C26 H26a 0.9800
C26 H26b 0.9800
C26 H26c 0.9800
C27 H27a 0.9800
C27 H27b 0.9800
C27 H27c 0.9800
C28 H28a 0.9800
C28 H28b 0.9800
C28 H28c 0.9800
